data_4088236
loop_
_publ_author_name
'Xiang, Li'
'Xie, Zuowei'

_publ_section_title
;
 Tantallacarborane Mediated Consecutive C--C and C--N Coupling Reactions
 of Alkyl Isonitriles: A Facile Route to N-Heterocycles
;
_journal_issue 2
_journal_name_full Organometallics
_journal_page_first 233
_journal_paper_doi 10.1021/acs.organomet.5b00953
_journal_volume 35
_journal_year 2016
_chemical_formula_sum 'C13 H36 B9 N2 Ta'
_chemical_formula_weight 498.68
_space_group_IT_number 14
_space_group_name_Hall '-P 2yn'
_space_group_name_H-M_alt 'P 1 21/n 1'
_symmetry_cell_setting monoclinic
_symmetry_space_group_name_H-M 'P 1 21/n 1'
_atom_sites_solution_hydrogens geom
_atom_sites_solution_primary direct
_atom_sites_solution_secondary difmap
_audit_creation_method SHELXL-97
_cell_angle_alpha 90.00
_cell_angle_beta 102.362(2)
_cell_angle_gamma 90.00
_cell_formula_units_Z 4
_cell_length_a 10.9949(11)
_cell_length_b 11.4028(11)
_cell_length_c 17.2346(17)
_cell_measurement_reflns_used 571
_cell_measurement_temperature 296(2)
_cell_measurement_theta_max 15
_cell_measurement_theta_min 15
_cell_volume 2110.6(4)
_computing_cell_refinement 'BRUKER KAPPA APEXII DUO DIFFRACTOMETER'
_computing_data_collection 'BRUKER KAPPA APEXII DUO DIFFRACTOMETER'
_computing_data_reduction 'BRUKER KAPPA APEXII DUO DIFFRACTOMETER'
_computing_molecular_graphics 'SIEMENS SHELXTL'
_computing_publication_material 'SIEMENS SHELXTL'
_computing_structure_refinement 'SHELXL-97 (Sheldrick, 2008)'
_computing_structure_solution 'SHELXS-97 (Sheldrick, 2008)'
_diffrn_ambient_temperature 296(2)
_diffrn_measured_fraction_theta_full 0.998
_diffrn_measured_fraction_theta_max 0.998
_diffrn_measurement_device_type 'BRUKER KAPPA APEXII DUO DIFFRACTOMETER'
_diffrn_measurement_method 'PHI & OMEGA SCAN'
_diffrn_radiation_monochromator graphite
_diffrn_radiation_source 'fine-focus sealed tube'
_diffrn_radiation_type MoK\a
_diffrn_radiation_wavelength 0.71073
_diffrn_reflns_av_R_equivalents 0.0626
_diffrn_reflns_av_sigmaI/netI 0.0517
_diffrn_reflns_limit_h_max 13
_diffrn_reflns_limit_h_min -13
_diffrn_reflns_limit_k_max 13
_diffrn_reflns_limit_k_min -13
_diffrn_reflns_limit_l_max 20
_diffrn_reflns_limit_l_min -20
_diffrn_reflns_number 14817
_diffrn_reflns_theta_full 25.25
_diffrn_reflns_theta_max 25.25
_diffrn_reflns_theta_min 2.46
_exptl_absorpt_coefficient_mu 5.206
_exptl_absorpt_correction_T_max 0.7456
_exptl_absorpt_correction_T_min 0.4810
_exptl_absorpt_correction_type multi-scan
_exptl_crystal_colour colourless
_exptl_crystal_density_diffrn 1.569
_exptl_crystal_density_method 'not measured'
_exptl_crystal_description block
_exptl_crystal_F_000 984
_exptl_crystal_size_max 0.50
_exptl_crystal_size_mid 0.40
_exptl_crystal_size_min 0.30
_refine_diff_density_max 1.722
_refine_diff_density_min -0.711
_refine_diff_density_rms 0.138
_refine_ls_extinction_method none
_refine_ls_goodness_of_fit_ref 1.058
_refine_ls_hydrogen_treatment riding
_refine_ls_matrix_type full
_refine_ls_number_parameters 226
_refine_ls_number_reflns 3811
_refine_ls_number_restraints 0
_refine_ls_restrained_S_all 1.058
_refine_ls_R_factor_all 0.0368
_refine_ls_R_factor_gt 0.0314
_refine_ls_shift/su_max 0.001
_refine_ls_shift/su_mean 0.000
_refine_ls_structure_factor_coef Fsqd
_refine_ls_weighting_details 'calc w=1/[\s^2^(Fo^2^)+(0.0419P)^2^+3.1118P] where P=(Fo^2^+2Fc^2^)/3'
_refine_ls_weighting_scheme calc
_refine_ls_wR_factor_gt 0.0815
_refine_ls_wR_factor_ref 0.0879
_reflns_number_gt 3349
_reflns_number_total 3811
_reflns_threshold_expression >2sigma(I)
_cod_data_source_file om5b00953_si_002.cif
_cod_data_source_block 4
_cod_depositor_comments
;
The following automatic conversions were performed:

data item '_symmetry_cell_setting' value 'Monoclinic' was changed to
'monoclinic' in accordance with the
/home/saulius/struct/COD-crude-data/automatic-downloads/DataCite-retrospective/ACS/depositions/lib/dictionaries/cif_core.dic
dictionary named 'cif_core.dic' version 2.4.2 last updated on
2011-04-26.

Automatic conversion script
Id: cif_fix_values 6909 2019-04-08 15:41:33Z antanas 
;
_cod_original_sg_symbol_H-M P2(1)/n
_cod_database_code 4088236

loop_
_symmetry_equiv_pos_as_xyz
'x, y, z'
'-x+1/2, y+1/2, -z+1/2'
'-x, -y, -z'
'x-1/2, -y-1/2, z-1/2'

loop_
_atom_site_label
_atom_site_type_symbol
_atom_site_fract_x
_atom_site_fract_y
_atom_site_fract_z
_atom_site_U_iso_or_equiv
_atom_site_adp_type
_atom_site_occupancy
_atom_site_symmetry_multiplicity
_atom_site_calc_flag
_atom_site_refinement_flags
Ta1 Ta 0.988150(16) 0.312226(16) 0.186368(10) 0.02495(10) Uani 1 1 d .
N1 N 0.8107(4) 0.3165(4) 0.0971(3) 0.0374(11) Uani 1 1 d .
N2 N 1.1297(4) 0.2496(4) 0.1493(2) 0.0346(9) Uani 1 1 d .
C1 C 0.8119(5) 0.3008(4) 0.2644(3) 0.0306(11) Uani 1 1 d .
C2 C 0.8794(4) 0.4239(4) 0.2798(3) 0.0315(10) Uani 1 1 d .
H2 H 0.8400 0.4979 0.2417 0.038 Uiso 1 1 calc R
C11 C 0.6905(5) 0.2877(6) 0.2019(3) 0.0433(13) Uani 1 1 d .
H11A H 0.6725 0.2049 0.1930 0.052 Uiso 1 1 calc R
H11B H 0.6231 0.3220 0.2224 0.052 Uiso 1 1 calc R
C12 C 0.6948(5) 0.3450(6) 0.1234(3) 0.0458(13) Uani 1 1 d .
H12A H 0.6239 0.3190 0.0834 0.055 Uiso 1 1 calc R
H12B H 0.6886 0.4294 0.1287 0.055 Uiso 1 1 calc R
C13 C 0.8053(6) 0.3674(7) 0.0177(3) 0.0620(18) Uani 1 1 d .
H13A H 0.7218 0.3618 -0.0133 0.093 Uiso 1 1 calc R
H13B H 0.8606 0.3252 -0.0084 0.093 Uiso 1 1 calc R
H13C H 0.8298 0.4483 0.0231 0.093 Uiso 1 1 calc R
C14 C 0.8566(5) 0.1980(5) 0.1095(3) 0.0383(12) Uani 1 1 d .
H14A H 0.8853 0.1619 0.0657 0.046 Uiso 1 1 calc R
H14B H 0.8089 0.1452 0.1356 0.046 Uiso 1 1 calc R
C15 C 1.0016(5) 0.4916(5) 0.1401(3) 0.0395(12) Uani 1 1 d .
H15A H 1.0674 0.4945 0.1115 0.059 Uiso 1 1 calc R
H15B H 1.0190 0.5459 0.1836 0.059 Uiso 1 1 calc R
H15C H 0.9242 0.5121 0.1052 0.059 Uiso 1 1 calc R
C16 C 1.2408(5) 0.3208(4) 0.1872(4) 0.0392(13) Uani 1 1 d .
H16A H 1.2117 0.3778 0.2218 0.047 Uiso 1 1 calc R
C17 C 1.2938(6) 0.3917(6) 0.1272(5) 0.0662(19) Uani 1 1 d .
H17A H 1.2285 0.4369 0.0948 0.099 Uiso 1 1 calc R
H17B H 1.3287 0.3393 0.0942 0.099 Uiso 1 1 calc R
H17C H 1.3575 0.4433 0.1548 0.099 Uiso 1 1 calc R
C18 C 1.3430(5) 0.2496(6) 0.2402(4) 0.0557(16) Uani 1 1 d .
H18A H 1.3086 0.2069 0.2784 0.084 Uiso 1 1 calc R
H18B H 1.4069 0.3015 0.2674 0.084 Uiso 1 1 calc R
H18C H 1.3781 0.1956 0.2083 0.084 Uiso 1 1 calc R
C19 C 1.1585(6) 0.1517(7) 0.0996(4) 0.0620(18) Uani 1 1 d .
H19A H 1.2494 0.1502 0.1070 0.074 Uiso 1 1 calc R
C20 C 1.1219(7) 0.0339(6) 0.1289(6) 0.094(3) Uani 1 1 d .
H20A H 1.1555 0.0271 0.1849 0.141 Uiso 1 1 calc R
H20B H 1.1542 -0.0280 0.1014 0.141 Uiso 1 1 calc R
H20C H 1.0327 0.0282 0.1189 0.141 Uiso 1 1 calc R
C21 C 1.1080(9) 0.1697(10) 0.0111(5) 0.109(4) Uani 1 1 d .
H21A H 1.1326 0.2455 -0.0042 0.164 Uiso 1 1 calc R
H21B H 1.0188 0.1647 -0.0002 0.164 Uiso 1 1 calc R
H21C H 1.1407 0.1102 -0.0181 0.164 Uiso 1 1 calc R
B3 B 1.0328(5) 0.4093(6) 0.3147(3) 0.0329(13) Uani 1 1 d .
H3 H 1.1021 0.4736 0.3042 0.040 Uiso 1 1 calc R
B4 B 1.0614(5) 0.2563(5) 0.3242(3) 0.0314(12) Uani 1 1 d .
H4 H 1.1501 0.2129 0.3223 0.038 Uiso 1 1 calc R
B5 B 0.9141(6) 0.1904(5) 0.2887(4) 0.0321(13) Uani 1 1 d .
H5 H 0.9002 0.1036 0.2604 0.039 Uiso 1 1 calc R
B6 B 0.7907(6) 0.3831(6) 0.3462(4) 0.0408(14) Uani 1 1 d .
H6 H 0.7031 0.4241 0.3530 0.049 Uiso 1 1 calc R
B7 B 0.9353(6) 0.4538(6) 0.3787(3) 0.0419(14) Uani 1 1 d .
H7 H 0.9421 0.5415 0.4059 0.050 Uiso 1 1 calc R
B8 B 1.0490(6) 0.3423(6) 0.4099(4) 0.0376(13) Uani 1 1 d .
H8 H 1.1296 0.3570 0.4590 0.045 Uiso 1 1 calc R
B9 B 0.9743(6) 0.2045(6) 0.3929(4) 0.0410(15) Uani 1 1 d .
H9 H 1.0062 0.1284 0.4310 0.049 Uiso 1 1 calc R
B10 B 0.8140(6) 0.2302(6) 0.3526(4) 0.0411(14) Uani 1 1 d .
H10 H 0.7405 0.1709 0.3634 0.049 Uiso 1 1 calc R
B11 B 0.8974(6) 0.3253(6) 0.4272(4) 0.0448(16) Uani 1 1 d .
H11 H 0.8796 0.3280 0.4876 0.054 Uiso 1 1 calc R

loop_
_atom_site_aniso_label
_atom_site_aniso_U_11
_atom_site_aniso_U_22
_atom_site_aniso_U_33
_atom_site_aniso_U_23
_atom_site_aniso_U_13
_atom_site_aniso_U_12
Ta1 0.02075(14) 0.03084(15) 0.02319(14) 0.00160(6) 0.00451(9) -0.00232(7)
N1 0.031(2) 0.050(3) 0.028(2) 0.0079(17) -0.0001(18) -0.0061(18)
N2 0.032(2) 0.038(2) 0.036(2) 0.0016(18) 0.0125(18) -0.0022(19)
C1 0.024(2) 0.040(3) 0.028(3) -0.0021(19) 0.006(2) -0.0056(19)
C2 0.029(2) 0.030(3) 0.034(2) -0.001(2) 0.0046(19) -0.002(2)
C11 0.022(3) 0.064(4) 0.043(3) -0.006(3) 0.006(2) -0.005(2)
C12 0.026(3) 0.061(4) 0.044(3) 0.000(3) -0.007(2) -0.002(3)
C13 0.057(4) 0.090(5) 0.031(3) 0.016(3) -0.008(3) -0.025(4)
C14 0.036(3) 0.051(3) 0.028(3) -0.006(2) 0.008(2) -0.009(2)
C15 0.038(3) 0.039(3) 0.041(3) 0.009(2) 0.008(2) 0.003(2)
C16 0.029(3) 0.045(3) 0.047(3) 0.001(2) 0.014(2) 0.001(2)
C17 0.050(4) 0.064(4) 0.090(5) 0.024(4) 0.028(4) -0.003(3)
C18 0.032(3) 0.065(4) 0.071(4) 0.000(3) 0.012(3) 0.005(3)
C19 0.038(3) 0.084(5) 0.069(4) -0.030(4) 0.024(3) -0.004(3)
C20 0.063(5) 0.046(4) 0.177(10) -0.046(5) 0.031(5) -0.001(3)
C21 0.074(6) 0.202(12) 0.062(5) -0.064(6) 0.035(5) -0.047(6)
B3 0.028(3) 0.044(4) 0.026(3) -0.004(2) 0.003(2) -0.011(2)
B4 0.029(3) 0.041(3) 0.025(3) 0.003(2) 0.005(2) 0.002(2)
B5 0.037(3) 0.029(3) 0.030(3) 0.005(2) 0.008(3) -0.005(2)
B6 0.030(3) 0.056(4) 0.040(3) -0.006(3) 0.015(3) 0.002(3)
B7 0.043(3) 0.053(4) 0.030(3) -0.006(3) 0.007(2) 0.000(3)
B8 0.030(3) 0.053(4) 0.028(3) -0.011(3) 0.000(2) -0.005(3)
B9 0.043(4) 0.049(4) 0.030(3) 0.009(3) 0.007(3) -0.002(3)
B10 0.038(3) 0.056(4) 0.032(3) 0.004(3) 0.013(3) -0.008(3)
B11 0.040(4) 0.067(5) 0.031(3) -0.002(3) 0.014(3) -0.004(3)

loop_
_atom_type_symbol
_atom_type_description
_atom_type_scat_dispersion_real
_atom_type_scat_dispersion_imag
_atom_type_scat_source
C C 0.0033 0.0016 'International Tables Vol C Tables 4.2.6.8 and 6.1.1.4'
H H 0.0000 0.0000 'International Tables Vol C Tables 4.2.6.8 and 6.1.1.4'
B B 0.0013 0.0007 'International Tables Vol C Tables 4.2.6.8 and 6.1.1.4'
N N 0.0061 0.0033 'International Tables Vol C Tables 4.2.6.8 and 6.1.1.4'
Ta Ta -0.7052 6.5227 'International Tables Vol C Tables 4.2.6.8 and 6.1.1.4'

loop_
_geom_angle_atom_site_label_1
_geom_angle_atom_site_label_2
_geom_angle_atom_site_label_3
_geom_angle
N2 Ta1 C14 93.12(19)
N2 Ta1 C15 95.84(19)
C14 Ta1 C15 114.9(2)
N2 Ta1 N1 115.40(17)
C14 Ta1 N1 38.39(17)
C15 Ta1 N1 81.13(18)
N2 Ta1 B4 95.99(18)
C14 Ta1 B4 118.5(2)
C15 Ta1 B4 124.2(2)
N1 Ta1 B4 138.24(18)
N2 Ta1 B3 116.62(18)
C14 Ta1 B3 143.80(19)
C15 Ta1 B3 83.7(2)
N1 Ta1 B3 126.87(19)
B4 Ta1 B3 42.9(2)
N2 Ta1 B5 115.51(19)
C14 Ta1 B5 79.8(2)
C15 Ta1 B5 145.14(19)
N1 Ta1 B5 97.50(18)
B4 Ta1 B5 41.98(19)
B3 Ta1 B5 69.21(19)
N2 Ta1 C2 155.73(16)
C14 Ta1 C2 110.14(18)
C15 Ta1 C2 80.90(18)
N1 Ta1 C2 88.02(16)
B4 Ta1 C2 67.29(17)
B3 Ta1 C2 39.24(17)
B5 Ta1 C2 64.25(18)
N2 Ta1 C1 153.51(16)
C14 Ta1 C1 79.15(18)
C15 Ta1 C1 110.43(18)
N1 Ta1 C1 73.47(16)
B4 Ta1 C1 66.81(17)
B3 Ta1 C1 65.00(17)
B5 Ta1 C1 38.41(17)
C2 Ta1 C1 35.95(14)
C14 N1 C13 116.7(5)
C14 N1 C12 117.2(4)
C13 N1 C12 109.3(5)
C14 N1 Ta1 69.4(3)
C13 N1 Ta1 120.6(4)
C12 N1 Ta1 118.8(3)
C19 N2 C16 113.9(4)
C19 N2 Ta1 138.9(4)
C16 N2 Ta1 107.1(3)
C11 C1 C2 120.7(4)
C11 C1 B5 122.6(4)
C2 C1 B5 111.0(4)
C11 C1 B10 114.9(4)
C2 C1 B10 110.5(4)
B5 C1 B10 63.0(3)
C11 C1 B6 111.9(4)
C2 C1 B6 61.8(3)
B5 C1 B6 113.4(4)
B10 C1 B6 61.1(4)
C11 C1 Ta1 106.0(3)
C2 C1 Ta1 70.5(2)
B5 C1 Ta1 68.4(3)
B10 C1 Ta1 127.9(3)
B6 C1 Ta1 129.4(3)
C1 C2 B3 111.8(4)
C1 C2 B7 113.5(4)
B3 C2 B7 62.9(3)
C1 C2 B6 63.9(3)
B3 C2 B6 113.9(4)
B7 C2 B6 61.8(3)
C1 C2 Ta1 73.5(2)
B3 C2 Ta1 66.6(2)
B7 C2 Ta1 127.7(3)
B6 C2 Ta1 134.1(3)
C12 C11 C1 113.4(4)
N1 C12 C11 111.9(4)
N1 C14 Ta1 72.2(3)
N2 C16 C18 113.7(4)
N2 C16 C17 112.8(5)
C18 C16 C17 110.5(5)
N2 C19 C20 111.6(6)
N2 C19 C21 113.6(7)
C20 C19 C21 112.7(7)
C2 B3 B7 59.8(3)
C2 B3 B4 106.1(4)
B7 B3 B4 110.1(4)
C2 B3 B8 105.5(4)
B7 B3 B8 60.3(3)
B4 B3 B8 60.9(3)
C2 B3 Ta1 74.1(2)
B7 B3 Ta1 131.9(3)
B4 B3 Ta1 68.5(2)
B8 B3 Ta1 127.1(4)
B5 B4 B3 104.7(4)
B5 B4 B9 60.4(3)
B3 B4 B9 106.2(4)
B5 B4 B8 106.8(4)
B3 B4 B8 59.8(3)
B9 B4 B8 59.3(3)
B5 B4 Ta1 71.7(3)
B3 B4 Ta1 68.6(2)
B9 B4 Ta1 128.8(4)
B8 B4 Ta1 126.3(4)
C1 B5 B4 106.4(4)
C1 B5 B10 59.5(3)
B4 B5 B10 108.7(4)
C1 B5 B9 105.6(4)
B4 B5 B9 59.9(3)
B10 B5 B9 59.9(4)
C1 B5 Ta1 73.2(2)
B4 B5 Ta1 66.3(2)
B10 B5 Ta1 129.2(4)
B9 B5 Ta1 123.4(3)
C2 B6 B11 104.8(4)
C2 B6 C1 54.3(3)
B11 B6 C1 105.0(4)
C2 B6 B10 102.4(4)
B11 B6 B10 60.9(4)
C1 B6 B10 58.5(3)
C2 B6 B7 59.1(3)
B11 B6 B7 60.9(4)
C1 B6 B7 103.6(4)
B10 B6 B7 108.9(4)
C2 B7 B6 59.2(3)
C2 B7 B3 57.3(3)
B6 B7 B3 107.2(4)
C2 B7 B11 103.4(4)
B6 B7 B11 59.1(4)
B3 B7 B11 106.9(5)
C2 B7 B8 103.7(4)
B6 B7 B8 107.2(5)
B3 B7 B8 60.3(3)
B11 B7 B8 59.4(4)
B11 B8 B9 60.6(4)
B11 B8 B7 60.2(4)
B9 B8 B7 108.2(4)
B11 B8 B3 106.9(4)
B9 B8 B3 106.1(4)
B7 B8 B3 59.5(3)
B11 B8 B4 108.6(4)
B9 B8 B4 59.6(3)
B7 B8 B4 108.2(4)
B3 B8 B4 59.3(3)
B8 B9 B4 61.1(3)
B8 B9 B10 107.8(5)
B4 B9 B10 108.5(4)
B8 B9 B5 107.8(4)
B4 B9 B5 59.7(3)
B10 B9 B5 59.8(4)
B8 B9 B11 59.6(4)
B4 B9 B11 109.1(4)
B10 B9 B11 60.0(4)
B5 B9 B11 107.7(4)
C1 B10 B6 60.4(3)
C1 B10 B5 57.5(3)
B6 B10 B5 108.4(4)
C1 B10 B9 104.3(4)
B6 B10 B9 107.8(4)
B5 B10 B9 60.3(4)
C1 B10 B11 105.2(4)
B6 B10 B11 59.2(4)
B5 B10 B11 108.2(4)
B9 B10 B11 60.2(4)
B6 B11 B8 108.6(4)
B6 B11 B10 59.9(4)
B8 B11 B10 107.7(4)
B6 B11 B7 60.0(4)
B8 B11 B7 60.4(4)
B10 B11 B7 107.4(4)
B6 B11 B9 108.1(4)
B8 B11 B9 59.8(4)
B10 B11 B9 59.8(4)
B7 B11 B9 107.7(4)

loop_
_geom_bond_atom_site_label_1
_geom_bond_atom_site_label_2
_geom_bond_distance
Ta1 N2 1.940(4)
Ta1 C14 2.174(5)
Ta1 C15 2.211(5)
Ta1 N1 2.211(4)
Ta1 B4 2.425(5)
Ta1 B3 2.427(5)
Ta1 B5 2.514(5)
Ta1 C2 2.544(5)
Ta1 C1 2.587(5)
N1 C14 1.442(6)
N1 C13 1.476(7)
N1 C12 1.478(7)
N2 C19 1.482(8)
N2 C16 1.496(7)
C1 C11 1.532(7)
C1 C2 1.584(6)
C1 B5 1.679(8)
C1 B10 1.716(8)
C1 B6 1.751(8)
C2 B3 1.673(7)
C2 B7 1.718(7)
C2 B6 1.719(7)
C11 C12 1.512(9)
C16 C18 1.522(8)
C16 C17 1.523(8)
C19 C20 1.520(11)
C19 C21 1.520(12)
B3 B7 1.769(8)
B3 B4 1.774(9)
B3 B8 1.783(8)
B4 B5 1.771(8)
B4 B9 1.774(8)
B4 B8 1.802(8)
B5 B10 1.774(9)
B5 B9 1.782(9)
B6 B11 1.748(9)
B6 B10 1.762(11)
B6 B7 1.763(9)
B7 B11 1.780(9)
B7 B8 1.783(9)
B8 B11 1.766(9)
B8 B9 1.768(9)
B9 B10 1.775(9)
B9 B11 1.783(9)
B10 B11 1.779(9)
